data_7709613
loop_
_publ_author_name
'Roesky, Herbert W.'
'Kumar, Arun'
'Banerjee, Samya'
'Sharma, Nishant'
'Nazish, Mohd'
'Graw, Nico'
'Herbst-Irmer, Regine'
'Lourderaj, Upakarasamy'
'Stalke, Dietmar'

_publ_section_title
;
 Synthesis and computational aspects of Al(II)-Al(II) and Ga(II)-Ga(II)
 dihalides based on an amidinate scaffold
;
_journal_name_full 'Dalton Transactions'
_journal_paper_doi 10.1039/D2DT00317A
_journal_year 2022
_chemical_formula_moiety 'C31 H39 Al I2 N2'
_chemical_formula_sum 'C31 H39 Al I2 N2'
_chemical_formula_weight 720.42
_space_group_crystal_system trigonal
_space_group_IT_number 152
_space_group_name_Hall 'P 31 2"'
_space_group_name_H-M_alt 'P 31 2 1'
_atom_sites_solution_hydrogens geom
_audit_creation_method SHELXL-2018/3
_audit_update_record
;
2022-01-25 deposited with the CCDC.	2022-02-28 downloaded from the CCDC.
;
_cell_angle_alpha 90
_cell_angle_beta 90
_cell_angle_gamma 120
_cell_formula_units_Z 3
_cell_length_a 15.276(3)
_cell_length_b 15.276(3)
_cell_length_c 12.183(2)
_cell_measurement_reflns_used 9970
_cell_measurement_temperature 100(2)
_cell_measurement_theta_max 26.417
_cell_measurement_theta_min 2.2725
_cell_volume 2462.1(8)
_computing_cell_refinement 'SAINT V8.38A'
_computing_data_collection 'APEX2 v2012.2'
_computing_data_reduction 'SAINT V8.38A'
_computing_molecular_graphics 'XP Version 5.1'
_computing_publication_material 'XP Version 5.1'
_computing_structure_refinement 'SHELXL-2018/3 (Sheldrick, 2018)'
_computing_structure_solution 'SHELXT 2018/2 (Sheldrick, 2018)'
_diffrn_ambient_temperature 100(2)
_diffrn_measured_fraction_theta_full 1.000
_diffrn_measured_fraction_theta_max 1.000
_diffrn_measurement_device_type 'Bruker Smart APEX II Quazar'
_diffrn_measurement_method 'omega scans'
_diffrn_radiation_type MoK\a
_diffrn_radiation_wavelength 0.71073
_diffrn_reflns_av_R_equivalents 0.0273
_diffrn_reflns_av_unetI/netI 0.0157
_diffrn_reflns_Laue_measured_fraction_full 1.000
_diffrn_reflns_Laue_measured_fraction_max 1.000
_diffrn_reflns_limit_h_max 19
_diffrn_reflns_limit_h_min -17
_diffrn_reflns_limit_k_max 16
_diffrn_reflns_limit_k_min -19
_diffrn_reflns_limit_l_max 15
_diffrn_reflns_limit_l_min -15
_diffrn_reflns_number 29077
_diffrn_reflns_point_group_measured_fraction_full 1.000
_diffrn_reflns_point_group_measured_fraction_max 1.000
_diffrn_reflns_theta_full 25.242
_diffrn_reflns_theta_max 26.425
_diffrn_reflns_theta_min 1.539
_diffrn_source 'INCOATEC Microsource'
_exptl_absorpt_coefficient_mu 1.963
_exptl_absorpt_correction_T_max 0.4296
_exptl_absorpt_correction_T_min 0.3434
_exptl_absorpt_correction_type multi-scan
_exptl_absorpt_process_details SADABS-2016/2
_exptl_crystal_colour colourless
_exptl_crystal_density_diffrn 1.458
_exptl_crystal_description block
_exptl_crystal_F_000 1074
_exptl_crystal_size_max 0.251
_exptl_crystal_size_mid 0.213
_exptl_crystal_size_min 0.190
_refine_diff_density_max 0.389
_refine_diff_density_min -0.220
_refine_diff_density_rms 0.042
_refine_ls_abs_structure_details
;
 Flack x determined using 1446 quotients [(I+)-(I-)]/[(I+)+(I-)]
 (Parsons, Flack and Wagner, Acta Cryst. B69 (2013) 249-259).
;
_refine_ls_abs_structure_Flack -0.022(6)
_refine_ls_extinction_method none
_refine_ls_goodness_of_fit_ref 1.061
_refine_ls_hydrogen_treatment constr
_refine_ls_matrix_type full
_refine_ls_number_parameters 169
_refine_ls_number_reflns 3387
_refine_ls_number_restraints 0
_refine_ls_restrained_S_all 1.061
_refine_ls_R_factor_all 0.0164
_refine_ls_R_factor_gt 0.0157
_refine_ls_shift/su_max 0.002
_refine_ls_shift/su_mean 0.000
_refine_ls_structure_factor_coef Fsqd
_refine_ls_weighting_details 'w=1/[\s^2^(Fo^2^)+(0.0172P)^2^+0.6230P] where P=(Fo^2^+2Fc^2^)/3'
_refine_ls_weighting_scheme calc
_refine_ls_wR_factor_gt 0.0365
_refine_ls_wR_factor_ref 0.0369
_reflns_Friedel_coverage 0.794
_reflns_Friedel_fraction_full 1.000
_reflns_Friedel_fraction_max 1.000
_reflns_number_gt 3308
_reflns_number_total 3387
_reflns_threshold_expression 'I > 2\s(I)'
_cod_data_source_file d2dt00317a2.cif
_cod_data_source_block sad_a
_cod_original_cell_volume 2462.1(10)
_cod_database_code 7709613
_shelx_shelxl_version_number 2018/3
_shelx_space_group_comment
;
The symmetry employed for this shelxl refinement is uniquely defined
by the following loop, which should always be used as a source of
symmetry information in preference to the above space-group names.
They are only intended as comments.
;
_shelx_estimated_absorpt_t_min 0.639
_shelx_estimated_absorpt_t_max 0.707

loop_
_space_group_symop_operation_xyz
'x, y, z'
'-y, x-y, z+1/3'
'-x+y, -x, z+2/3'
'y, x, -z'
'x-y, -y, -z+2/3'
'-x, -x+y, -z+1/3'

loop_
_atom_site_label
_atom_site_type_symbol
_atom_site_fract_x
_atom_site_fract_y
_atom_site_fract_z
_atom_site_U_iso_or_equiv
_atom_site_adp_type
_atom_site_occupancy
_atom_site_site_symmetry_order
_atom_site_calc_flag
_atom_site_refinement_flags_posn
_atom_site_refinement_flags_adp
_atom_site_refinement_flags_occupancy
_atom_site_disorder_assembly
_atom_site_disorder_group
I1 I 0.60015(2) 0.11683(2) 0.22017(2) 0.03604(7) Uani 1 1 d . . . . .
Al1 Al 0.45363(7) 0.000000 0.333333 0.0192(2) Uani 1 2 d S T P . .
N1 N 0.37923(15) 0.05285(15) 0.40259(15) 0.0168(4) Uani 1 1 d . . . . .
C1 C 0.3021(2) 0.000000 0.333333 0.0168(7) Uani 1 2 d S T P . .
C2 C 0.2056(2) 0.000000 0.333333 0.0210(7) Uani 1 2 d S T P . .
C3 C 0.1156(2) -0.0883(2) 0.3110(2) 0.0293(6) Uani 1 1 d . . . . .
H3 H 0.116109 -0.148937 0.295255 0.035 Uiso 1 1 calc R U . . .
C4 C 0.0251(2) -0.0881(3) 0.3115(3) 0.0424(8) Uani 1 1 d . . . . .
H4 H -0.036519 -0.148576 0.296878 0.051 Uiso 1 1 calc R U . . .
C5 C 0.0247(3) 0.000000 0.333333 0.0490(13) Uani 1 2 d S T P . .
H5 H -0.037485 -0.000001 0.333335 0.059 Uiso 1 2 calc R U P . .
C6 C 0.37287(19) 0.09975(18) 0.50180(18) 0.0187(5) Uani 1 1 d . . . . .
C7 C 0.3148(2) 0.0387(2) 0.58995(19) 0.0237(5) Uani 1 1 d . . . . .
C8 C 0.3095(2) 0.0880(2) 0.6838(2) 0.0318(6) Uani 1 1 d . . . . .
H8 H 0.269204 0.048824 0.743771 0.038 Uiso 1 1 calc R U . . .
C9 C 0.3609(2) 0.1918(2) 0.6921(2) 0.0364(7) Uani 1 1 d . . . . .
H9 H 0.355413 0.223423 0.756753 0.044 Uiso 1 1 calc R U . . .
C10 C 0.4203(2) 0.2495(2) 0.6060(2) 0.0314(6) Uani 1 1 d . . . . .
H10 H 0.457063 0.321029 0.612913 0.038 Uiso 1 1 calc R U . . .
C11 C 0.4276(2) 0.20514(18) 0.50947(19) 0.0219(5) Uani 1 1 d . . . . .
C12 C 0.2622(2) -0.0758(2) 0.5896(2) 0.0284(6) Uani 1 1 d . . . . .
H12 H 0.272290 -0.097756 0.515657 0.034 Uiso 1 1 calc R U . . .
C13 C 0.1479(2) -0.1243(2) 0.6093(3) 0.0382(7) Uani 1 1 d . . . . .
H13A H 0.118541 -0.100594 0.553330 0.057 Uiso 1 1 calc R U . . .
H13B H 0.136038 -0.105137 0.682234 0.057 Uiso 1 1 calc R U . . .
H13C H 0.116343 -0.197990 0.605000 0.057 Uiso 1 1 calc R U . . .
C14 C 0.3111(3) -0.1119(3) 0.6752(2) 0.0389(7) Uani 1 1 d . . . . .
H14A H 0.283685 -0.184882 0.667233 0.058 Uiso 1 1 calc R U . . .
H14B H 0.296263 -0.097382 0.749082 0.058 Uiso 1 1 calc R U . . .
H14C H 0.384389 -0.076547 0.663941 0.058 Uiso 1 1 calc R U . . .
C15 C 0.4957(2) 0.27104(19) 0.4172(2) 0.0264(6) Uani 1 1 d . . . . .
H15 H 0.481337 0.227270 0.350930 0.032 Uiso 1 1 calc R U . . .
C16 C 0.4775(3) 0.3577(2) 0.3862(3) 0.0464(9) Uani 1 1 d . . . . .
H16A H 0.520210 0.394583 0.323416 0.070 Uiso 1 1 calc R U . . .
H16B H 0.494350 0.403758 0.448708 0.070 Uiso 1 1 calc R U . . .
H16C H 0.406279 0.330258 0.366588 0.070 Uiso 1 1 calc R U . . .
C17 C 0.6067(2) 0.3129(3) 0.4482(3) 0.0395(7) Uani 1 1 d . . . . .
H17A H 0.649872 0.351600 0.386450 0.059 Uiso 1 1 calc R U . . .
H17B H 0.618160 0.256755 0.465568 0.059 Uiso 1 1 calc R U . . .
H17C H 0.623133 0.357033 0.512371 0.059 Uiso 1 1 calc R U . . .

loop_
_atom_site_aniso_label
_atom_site_aniso_U_11
_atom_site_aniso_U_22
_atom_site_aniso_U_33
_atom_site_aniso_U_23
_atom_site_aniso_U_13
_atom_site_aniso_U_12
I1 0.02087(9) 0.03851(12) 0.03989(10) 0.00033(9) 0.00997(8) 0.00822(9)
Al1 0.0167(4) 0.0198(5) 0.0222(5) -0.0034(4) -0.0017(2) 0.0099(3)
N1 0.0175(10) 0.0173(10) 0.0153(9) -0.0017(8) -0.0006(8) 0.0084(8)
C1 0.0193(12) 0.0141(15) 0.0155(14) 0.0021(12) 0.0010(6) 0.0070(7)
C2 0.0201(13) 0.029(2) 0.0168(16) -0.0039(14) -0.0020(7) 0.0145(10)
C3 0.0232(14) 0.0311(15) 0.0333(14) -0.0095(12) -0.0028(11) 0.0134(12)
C4 0.0232(16) 0.051(2) 0.0502(18) -0.0159(16) -0.0057(14) 0.0161(15)
C5 0.0310(17) 0.064(3) 0.063(3) -0.021(3) -0.0105(13) 0.0318(17)
C6 0.0184(12) 0.0228(12) 0.0160(10) -0.0047(9) -0.0042(9) 0.0111(11)
C7 0.0241(14) 0.0265(14) 0.0187(11) -0.0019(10) -0.0023(10) 0.0113(11)
C8 0.0354(16) 0.0378(17) 0.0169(12) -0.0034(11) 0.0021(11) 0.0142(14)
C9 0.0421(18) 0.0390(17) 0.0235(14) -0.0149(13) -0.0012(13) 0.0168(15)
C10 0.0337(15) 0.0245(14) 0.0298(13) -0.0118(11) -0.0053(11) 0.0098(13)
C11 0.0214(13) 0.0213(12) 0.0203(11) -0.0025(9) -0.0028(10) 0.0087(11)
C12 0.0324(15) 0.0243(13) 0.0223(12) 0.0032(10) 0.0055(11) 0.0096(12)
C13 0.0337(16) 0.0311(16) 0.0404(16) 0.0023(13) 0.0085(13) 0.0092(14)
C14 0.050(2) 0.0384(17) 0.0295(15) 0.0113(13) 0.0073(14) 0.0231(16)
C15 0.0284(14) 0.0186(13) 0.0272(13) -0.0023(10) -0.0018(11) 0.0080(11)
C16 0.061(2) 0.0320(16) 0.0504(19) 0.0097(14) 0.0087(17) 0.0262(16)
C17 0.0278(16) 0.0399(18) 0.0371(15) 0.0013(14) 0.0008(13) 0.0066(13)

loop_
_atom_type_symbol
_atom_type_description
_atom_type_scat_dispersion_real
_atom_type_scat_dispersion_imag
_atom_type_scat_source
C C 0.0033 0.0016 'International Tables Vol C Tables 4.2.6.8 and 6.1.1.4'
H H 0.0000 0.0000 'International Tables Vol C Tables 4.2.6.8 and 6.1.1.4'
N N 0.0061 0.0033 'International Tables Vol C Tables 4.2.6.8 and 6.1.1.4'
Al Al 0.0645 0.0514 'International Tables Vol C Tables 4.2.6.8 and 6.1.1.4'
I I -0.4742 1.8119 'International Tables Vol C Tables 4.2.6.8 and 6.1.1.4'

loop_
_geom_angle_atom_site_label_1
_geom_angle_atom_site_label_2
_geom_angle_atom_site_label_3
_geom_angle
_geom_angle_site_symmetry_1
_geom_angle_site_symmetry_3
_geom_angle_publ_flag
N1 Al1 N1 70.86(12) . 5 ?
N1 Al1 C1 35.43(6) . . ?
N1 Al1 C1 35.43(6) 5 . ?
N1 Al1 I1 117.49(6) . . ?
N1 Al1 I1 115.24(6) 5 . ?
C1 Al1 I1 123.02(2) . . ?
N1 Al1 I1 115.24(6) . 5 ?
N1 Al1 I1 117.49(6) 5 5 ?
C1 Al1 I1 123.02(2) . 5 ?
I1 Al1 I1 113.96(4) . 5 ?
C1 N1 C6 125.0(2) . . ?
C1 N1 Al1 89.80(16) . . ?
C6 N1 Al1 142.71(16) . . ?
N1 C1 N1 109.5(3) 5 . ?
N1 C1 C2 125.23(15) 5 . ?
N1 C1 C2 125.23(15) . . ?
N1 C1 Al1 54.77(15) 5 . ?
N1 C1 Al1 54.77(15) . . ?
C2 C1 Al1 180.0 . . ?
C3 C2 C3 119.4(4) . 5 ?
C3 C2 C1 120.31(18) . . ?
C3 C2 C1 120.31(18) 5 . ?
C4 C3 C2 120.1(3) . . ?
C5 C4 C3 119.8(3) . . ?
C4 C5 C4 120.8(4) 5 . ?
C11 C6 C7 121.8(2) . . ?
C11 C6 N1 118.8(2) . . ?
C7 C6 N1 119.4(2) . . ?
C8 C7 C6 117.1(3) . . ?
C8 C7 C12 119.0(2) . . ?
C6 C7 C12 123.8(2) . . ?
C9 C8 C7 121.9(3) . . ?
C8 C9 C10 119.7(3) . . ?
C9 C10 C11 121.3(3) . . ?
C10 C11 C6 118.1(2) . . ?
C10 C11 C15 119.9(2) . . ?
C6 C11 C15 122.0(2) . . ?
C7 C12 C14 109.9(2) . . ?
C7 C12 C13 112.0(2) . . ?
C14 C12 C13 111.1(2) . . ?
C11 C15 C16 113.3(2) . . ?
C11 C15 C17 110.0(2) . . ?
C16 C15 C17 110.0(3) . . ?

loop_
_geom_bond_atom_site_label_1
_geom_bond_atom_site_label_2
_geom_bond_distance
_geom_bond_site_symmetry_2
_geom_bond_publ_flag
I1 Al1 2.4700(7) . ?
Al1 N1 1.890(2) . ?
Al1 N1 1.890(2) 5 ?
Al1 C1 2.314(4) . ?
N1 C1 1.341(3) . ?
N1 C6 1.433(3) . ?
C1 C2 1.475(5) . ?
C2 C3 1.389(3) . ?
C2 C3 1.389(3) 5 ?
C3 C4 1.384(4) . ?
C4 C5 1.374(4) . ?
C6 C11 1.398(3) . ?
C6 C7 1.408(3) . ?
C7 C8 1.393(4) . ?
C7 C12 1.517(4) . ?
C8 C9 1.377(4) . ?
C9 C10 1.378(4) . ?
C10 C11 1.390(4) . ?
C11 C15 1.521(4) . ?
C12 C14 1.536(4) . ?
C12 C13 1.536(4) . ?
C15 C16 1.530(4) . ?
C15 C17 1.530(4) . ?

loop_
_geom_torsion_atom_site_label_1
_geom_torsion_atom_site_label_2
_geom_torsion_atom_site_label_3
_geom_torsion_atom_site_label_4
_geom_torsion
_geom_torsion_site_symmetry_1
_geom_torsion_site_symmetry_2
_geom_torsion_site_symmetry_3
_geom_torsion_site_symmetry_4
_geom_torsion_publ_flag
N1 Al1 N1 C1 -0.001(1) 5 . . . ?
I1 Al1 N1 C1 109.15(8) . . . . ?
I1 Al1 N1 C1 -112.13(8) 5 . . . ?
N1 Al1 N1 C6 160.2(3) 5 . . . ?
C1 Al1 N1 C6 160.2(3) . . . . ?
I1 Al1 N1 C6 -90.6(3) . . . . ?
I1 Al1 N1 C6 48.1(3) 5 . . . ?
C6 N1 C1 N1 -165.5(2) . . . 5 ?
Al1 N1 C1 N1 0.002(0) . . . 5 ?
C6 N1 C1 C2 14.5(2) . . . . ?
Al1 N1 C1 C2 180.000(0) . . . . ?
C6 N1 C1 Al1 -165.5(2) . . . . ?
N1 C1 C2 C3 37.21(17) 5 . . . ?
N1 C1 C2 C3 -142.78(17) . . . . ?
N1 C1 C2 C3 -142.79(17) 5 . . 5 ?
N1 C1 C2 C3 37.21(17) . . . 5 ?
C3 C2 C3 C4 -0.3(2) 5 . . . ?
C1 C2 C3 C4 179.7(2) . . . . ?
C2 C3 C4 C5 0.6(4) . . . . ?
C3 C4 C5 C4 -0.3(2) . . . 5 ?
C1 N1 C6 C11 -114.6(3) . . . . ?
Al1 N1 C6 C11 89.8(3) . . . . ?
C1 N1 C6 C7 67.6(3) . . . . ?
Al1 N1 C6 C7 -88.1(3) . . . . ?
C11 C6 C7 C8 3.4(4) . . . . ?
N1 C6 C7 C8 -178.8(2) . . . . ?
C11 C6 C7 C12 -174.0(3) . . . . ?
N1 C6 C7 C12 3.8(4) . . . . ?
C6 C7 C8 C9 -1.9(4) . . . . ?
C12 C7 C8 C9 175.7(3) . . . . ?
C7 C8 C9 C10 -0.6(5) . . . . ?
C8 C9 C10 C11 1.6(5) . . . . ?
C9 C10 C11 C6 -0.1(4) . . . . ?
C9 C10 C11 C15 -178.7(3) . . . . ?
C7 C6 C11 C10 -2.5(4) . . . . ?
N1 C6 C11 C10 179.7(2) . . . . ?
C7 C6 C11 C15 176.0(2) . . . . ?
N1 C6 C11 C15 -1.8(4) . . . . ?
C8 C7 C12 C14 -64.2(3) . . . . ?
C6 C7 C12 C14 113.2(3) . . . . ?
C8 C7 C12 C13 59.8(3) . . . . ?
C6 C7 C12 C13 -122.9(3) . . . . ?
C10 C11 C15 C16 -50.8(4) . . . . ?
C6 C11 C15 C16 130.7(3) . . . . ?
C10 C11 C15 C17 72.8(3) . . . . ?
C6 C11 C15 C17 -105.7(3) . . . . ?
